data_1511922
loop_
_publ_author_name
'Senczyszyn, Jemma'
'Brice, Heloise'
'Clayden, Jonathan'

_publ_contact_author
; 
    Madeleine Helliwell 
;
_publ_section_title
;
 Spirocyclic dihydropyridines by electrophile-induced dearomatizing
 cyclization of N-alkenyl pyridinecarboxamides.
;
_journal_issue 8
_journal_name_full 'Organic letters'
_journal_page_first 1922
_journal_page_last 1925
_journal_paper_doi 10.1021/ol400571j
_journal_volume 15
_journal_year 2013
_chemical_absolute_configuration ad
_chemical_formula_moiety 'C19 H19 F3 N2 O4 S1'
_chemical_formula_sum 'C19 H19 F3 N2 O4 S'
_chemical_formula_weight 428.42
_chemical_name_systematic
; 
 ? 
;
_space_group_IT_number 5
_symmetry_cell_setting monoclinic
_symmetry_space_group_name_Hall 'C 2y'
_symmetry_space_group_name_H-M 'C 1 2 1'
_atom_sites_solution_hydrogens geom
_atom_sites_solution_primary direct
_atom_sites_solution_secondary difmap
_audit_creation_method SHELXL-97
_cell_angle_alpha 90.00
_cell_angle_beta 105.7760(14)
_cell_angle_gamma 90.00
_cell_formula_units_Z 4
_cell_length_a 23.4830(8)
_cell_length_b 6.3020(2)
_cell_length_c 13.1760(6)
_cell_measurement_reflns_used 3833
_cell_measurement_temperature 100(2)
_cell_measurement_theta_max 27.103
_cell_measurement_theta_min 0.998
_cell_volume 1876.47(12)
_computing_cell_refinement 'HKL Scalepack (Otwinowski & Minor 1997)'
_computing_data_collection 'Collect (Nonius BV, 1997-2000)'
_computing_data_reduction 'HKL Denzo and Scalepack (Otwinowski & Minor'
_computing_molecular_graphics 'Ortep-3 for Windows (Farrugia, 1997)'
_computing_publication_material 'WinGX publication routines (Farrugia, 1999)'
_computing_structure_refinement 'SHELXL-97 (Sheldrick, 1997)'
_computing_structure_solution 'SHELXS-97 (Sheldrick, 1990)'
_diffrn_ambient_temperature 100(2)
_diffrn_detector_area_resol_mean 9
_diffrn_measured_fraction_theta_full 0.999
_diffrn_measured_fraction_theta_max 0.999
_diffrn_measurement_device_type KappaCCD
_diffrn_measurement_method 'CCD rotation images, thick slices'
_diffrn_radiation_monochromator graphite
_diffrn_radiation_source 'fine-focus sealed tube'
_diffrn_radiation_type MoK\a
_diffrn_radiation_wavelength 0.71073
_diffrn_reflns_av_R_equivalents 0.0000
_diffrn_reflns_av_sigmaI/netI 0.0450
_diffrn_reflns_limit_h_max 27
_diffrn_reflns_limit_h_min -27
_diffrn_reflns_limit_k_max 7
_diffrn_reflns_limit_k_min -7
_diffrn_reflns_limit_l_max 15
_diffrn_reflns_limit_l_min -15
_diffrn_reflns_number 3315
_diffrn_reflns_theta_full 25.01
_diffrn_reflns_theta_max 25.01
_diffrn_reflns_theta_min 1.61
_exptl_absorpt_coefficient_mu 0.232
_exptl_absorpt_correction_T_max 1.000
_exptl_absorpt_correction_T_min 0.804
_exptl_absorpt_correction_type multi-scan
_exptl_absorpt_process_details SADABS
_exptl_crystal_colour colourless
_exptl_crystal_density_diffrn 1.516
_exptl_crystal_density_method 'not measured'
_exptl_crystal_description needle
_exptl_crystal_F_000 888
_exptl_crystal_size_max 0.4
_exptl_crystal_size_mid 0.1
_exptl_crystal_size_min 0.1
_refine_diff_density_max 0.612
_refine_diff_density_min -0.405
_refine_diff_density_rms 0.127
_refine_ls_abs_structure_details 'Flack H D (1983), Acta Cryst. A39, 876-881'
_refine_ls_abs_structure_Flack -0.03(17)
_refine_ls_extinction_coef 0.0117(17)
_refine_ls_extinction_expression Fc^*^=kFc[1+0.001xFc^2^\l^3^/sin(2\q)]^-1/4^
_refine_ls_extinction_method SHELXL
_refine_ls_goodness_of_fit_ref 1.127
_refine_ls_hydrogen_treatment constr
_refine_ls_matrix_type full
_refine_ls_number_parameters 274
_refine_ls_number_reflns 3315
_refine_ls_number_restraints 1
_refine_ls_restrained_S_all 1.127
_refine_ls_R_factor_all 0.0836
_refine_ls_R_factor_gt 0.0616
_refine_ls_shift/su_max 0.000
_refine_ls_shift/su_mean 0.000
_refine_ls_structure_factor_coef Fsqd
_refine_ls_weighting_details 'calc w=1/[\s^2^(Fo^2^)+(0.0985P)^2^+4.9717P] where P=(Fo^2^+2Fc^2^)/3'
_refine_ls_weighting_scheme calc
_refine_ls_wR_factor_gt 0.1551
_refine_ls_wR_factor_ref 0.1844
_reflns_number_gt 2704
_reflns_number_total 3315
_reflns_threshold_expression >2sigma(I)
_cod_data_source_file ol400571j_si_003.cif
_cod_data_source_block s3591
_cod_original_cell_volume 1876.46(12)
_cod_original_sg_symbol_Hall C2y
_cod_original_sg_symbol_H-M C2
_cod_database_code 1511922

loop_
_symmetry_equiv_pos_as_xyz
'x, y, z'
'-x, y, -z'
'x+1/2, y+1/2, z'
'-x+1/2, y+1/2, -z'

loop_
_atom_site_label
_atom_site_type_symbol
_atom_site_fract_x
_atom_site_fract_y
_atom_site_fract_z
_atom_site_U_iso_or_equiv
_atom_site_adp_type
_atom_site_occupancy
_atom_site_symmetry_multiplicity
_atom_site_calc_flag
_atom_site_refinement_flags
_atom_site_disorder_assembly
_atom_site_disorder_group
S1 S 0.12591(6) 0.1565(2) 0.03195(10) 0.0357(4) Uani 1 1 d . . .
F1 F 0.17152(17) -0.1923(6) -0.0178(3) 0.0504(9) Uani 1 1 d . . .
F2 F 0.21742(14) 0.0921(6) -0.0408(3) 0.0539(10) Uani 1 1 d . . .
F3 F 0.13395(14) 0.0118(5) -0.1495(2) 0.0432(8) Uani 1 1 d . . .
O1 O 0.26280(14) 0.1691(6) 0.4883(2) 0.0288(8) Uani 1 1 d . . .
O2 O 0.33651(15) -0.4208(5) 0.4297(3) 0.0318(8) Uani 1 1 d . . .
H2 H 0.3041 -0.4163 0.4418 0.048 Uiso 1 1 calc R . .
O3 O 0.07368(15) 0.0399(7) 0.0270(3) 0.0421(10) Uani 1 1 d . . .
O4 O 0.12546(19) 0.3711(6) -0.0023(3) 0.0453(10) Uani 1 1 d . . .
N1 N 0.33710(17) -0.0660(6) 0.4889(3) 0.0269(9) Uani 1 1 d . . .
N2 N 0.17083(18) 0.1349(7) 0.1496(3) 0.0325(10) Uani 1 1 d . . .
C1 C 0.2901(2) 0.0540(8) 0.4421(4) 0.0275(10) Uani 1 1 d . . .
C2 C 0.2739(2) 0.0233(8) 0.3213(4) 0.0270(10) Uani 1 1 d . B .
C3 C 0.3283(2) -0.1074(8) 0.3089(4) 0.0291(11) Uani 1 1 d . . .
H3 H 0.3153 -0.2173 0.2549 0.035 Uiso 1 1 calc R A 1
C4 C 0.3800(2) 0.0214(10) 0.2877(4) 0.0412(14) Uani 0.73(2) 1 d P B 1
H4A H 0.3744 0.0412 0.2126 0.049 Uiso 0.73(2) 1 calc PR B 1
H4B H 0.3834 0.1592 0.3215 0.049 Uiso 0.73(2) 1 calc PR B 1
C5 C 0.4340(3) -0.1130(19) 0.3350(8) 0.037(3) Uani 0.73(2) 1 d P B 1
H5A H 0.4694 -0.0259 0.3534 0.044 Uiso 0.73(2) 1 calc PR B 1
H5B H 0.4387 -0.2212 0.2854 0.044 Uiso 0.73(2) 1 calc PR B 1
C6 C 0.4234(2) -0.2137(9) 0.4327(4) 0.0308(11) Uani 0.73(2) 1 d P B 1
H6A H 0.4434 -0.1340 0.4952 0.037 Uiso 0.73(2) 1 calc PR B 1
H6B H 0.4380 -0.3585 0.4407 0.037 Uiso 0.73(2) 1 calc PR B 1
C4B C 0.3800(2) 0.0214(10) 0.2877(4) 0.0412(14) Uani 0.27(2) 1 d P B 2
H4C H 0.3894 -0.0325 0.2252 0.049 Uiso 0.27(2) 1 calc PR B 2
H4D H 0.3688 0.1694 0.2759 0.049 Uiso 0.27(2) 1 calc PR B 2
C5B C 0.4292(9) 0.002(5) 0.375(2) 0.035(7) Uani 0.27(2) 1 d P B 2
H5B1 H 0.4306 0.1206 0.4231 0.042 Uiso 0.27(2) 1 calc PR B 2
H5B2 H 0.4653 0.0027 0.3531 0.042 Uiso 0.27(2) 1 calc PR B 2
C6B C 0.4234(2) -0.2137(9) 0.4327(4) 0.0308(11) Uani 0.27(2) 1 d P B 2
H6C H 0.4358 -0.3346 0.3984 0.037 Uiso 0.27(2) 1 calc PR B 2
H6D H 0.4451 -0.2113 0.5068 0.037 Uiso 0.27(2) 1 calc PR B 2
C7 C 0.3559(2) -0.2097(8) 0.4167(4) 0.0279(11) Uani 1 1 d . B .
C8 C 0.2174(2) -0.1032(9) 0.2884(4) 0.0291(11) Uani 1 1 d . . .
H8 H 0.2148 -0.2243 0.3273 0.035 Uiso 1 1 calc R B .
C9 C 0.1713(2) -0.0555(8) 0.2086(4) 0.0311(11) Uani 1 1 d . B .
H9 H 0.1390 -0.1467 0.1908 0.037 Uiso 1 1 calc R . .
C10 C 0.2187(2) 0.2790(9) 0.1846(4) 0.0301(11) Uani 1 1 d . B .
H10 H 0.2174 0.4091 0.1508 0.036 Uiso 1 1 calc R . .
C11 C 0.2650(2) 0.2326(8) 0.2643(4) 0.0303(12) Uani 1 1 d . . .
H11 H 0.2939 0.3362 0.2865 0.036 Uiso 1 1 calc R B .
C12 C 0.3565(2) -0.0963(8) 0.6038(4) 0.0280(10) Uani 1 1 d . . .
H12A H 0.3706 -0.2407 0.6182 0.034 Uiso 1 1 calc R . .
H12B H 0.3225 -0.0795 0.6315 0.034 Uiso 1 1 calc R . .
C13 C 0.4045(2) 0.0534(9) 0.6622(4) 0.0309(11) Uani 1 1 d . . .
C14 C 0.4155(2) 0.2487(8) 0.6225(4) 0.0341(12) Uani 1 1 d . . .
H14 H 0.3941 0.2898 0.5551 0.041 Uiso 1 1 calc R . .
C15 C 0.4582(2) 0.3825(9) 0.6832(5) 0.0388(13) Uani 1 1 d . . .
H15 H 0.4661 0.5111 0.6551 0.047 Uiso 1 1 calc R . .
C16 C 0.4893(2) 0.3277(10) 0.7849(4) 0.0415(14) Uani 1 1 d . . .
H16 H 0.5171 0.4204 0.8256 0.050 Uiso 1 1 calc R . .
C17 C 0.4787(2) 0.1345(11) 0.8253(4) 0.0437(14) Uani 1 1 d . . .
H17 H 0.4996 0.0957 0.8933 0.052 Uiso 1 1 calc R . .
C18 C 0.4368(2) -0.0017(10) 0.7643(4) 0.0366(12) Uani 1 1 d . . .
H18 H 0.4301 -0.1323 0.7918 0.044 Uiso 1 1 calc R . .
C19 C 0.1649(2) 0.0089(10) -0.0480(4) 0.0371(12) Uani 1 1 d . . .

loop_
_atom_site_aniso_label
_atom_site_aniso_U_11
_atom_site_aniso_U_22
_atom_site_aniso_U_33
_atom_site_aniso_U_23
_atom_site_aniso_U_13
_atom_site_aniso_U_12
S1 0.0323(7) 0.0437(8) 0.0305(7) 0.0023(6) 0.0072(5) 0.0039(6)
F1 0.066(2) 0.043(2) 0.044(2) 0.0004(16) 0.0172(17) 0.0094(17)
F2 0.0379(17) 0.076(3) 0.053(2) -0.0221(18) 0.0211(15) -0.0142(17)
F3 0.0502(19) 0.0499(19) 0.0300(16) 0.0006(15) 0.0119(14) -0.0054(16)
O1 0.0283(17) 0.0314(17) 0.0298(17) 0.0006(16) 0.0134(14) 0.0031(16)
O2 0.0333(19) 0.0297(18) 0.0369(19) -0.0026(15) 0.0172(16) -0.0046(15)
O3 0.0255(18) 0.063(3) 0.036(2) 0.0051(19) 0.0057(15) -0.0038(18)
O4 0.057(3) 0.037(2) 0.037(2) 0.0075(17) 0.0035(18) 0.0076(18)
N1 0.026(2) 0.030(2) 0.024(2) -0.0008(17) 0.0060(17) -0.0009(17)
N2 0.033(2) 0.037(2) 0.027(2) -0.0005(19) 0.0074(17) 0.000(2)
C1 0.030(2) 0.025(2) 0.029(2) -0.003(2) 0.008(2) -0.002(2)
C2 0.023(2) 0.030(3) 0.027(2) 0.000(2) 0.0057(19) 0.000(2)
C3 0.025(2) 0.036(3) 0.028(3) -0.004(2) 0.010(2) 0.002(2)
C4 0.031(3) 0.053(4) 0.044(3) 0.011(3) 0.019(2) 0.007(3)
C5 0.023(4) 0.048(6) 0.040(5) 0.007(4) 0.011(3) -0.001(4)
C6 0.024(2) 0.036(3) 0.034(3) 0.000(2) 0.011(2) 0.003(2)
C4B 0.031(3) 0.053(4) 0.044(3) 0.011(3) 0.019(2) 0.007(3)
C5B 0.031(11) 0.036(14) 0.042(13) 0.000(11) 0.019(9) -0.003(9)
C6B 0.024(2) 0.036(3) 0.034(3) 0.000(2) 0.011(2) 0.003(2)
C7 0.026(2) 0.033(3) 0.025(3) -0.003(2) 0.007(2) 0.006(2)
C8 0.026(3) 0.031(2) 0.029(3) 0.002(2) 0.005(2) 0.000(2)
C9 0.024(2) 0.036(3) 0.034(3) 0.002(2) 0.011(2) -0.001(2)
C10 0.032(3) 0.030(3) 0.029(3) -0.004(2) 0.008(2) -0.007(2)
C11 0.033(3) 0.031(3) 0.031(3) -0.005(2) 0.015(2) -0.006(2)
C12 0.030(3) 0.029(2) 0.025(2) 0.001(2) 0.009(2) 0.005(2)
C13 0.025(2) 0.041(3) 0.028(3) -0.008(2) 0.009(2) 0.004(2)
C14 0.034(3) 0.030(3) 0.036(3) 0.000(2) 0.005(2) -0.001(2)
C15 0.037(3) 0.035(3) 0.049(3) -0.008(3) 0.019(3) -0.002(2)
C16 0.031(3) 0.057(4) 0.035(3) -0.017(3) 0.007(2) -0.005(3)
C17 0.034(3) 0.065(4) 0.033(3) -0.007(3) 0.010(2) -0.001(3)
C18 0.033(3) 0.047(3) 0.030(3) 0.002(2) 0.010(2) -0.001(2)
C19 0.034(3) 0.044(3) 0.030(3) 0.002(2) 0.003(2) -0.007(2)

loop_
_atom_type_symbol
_atom_type_description
_atom_type_scat_dispersion_real
_atom_type_scat_dispersion_imag
_atom_type_scat_source
C C 0.0033 0.0016 'International Tables Vol C Tables 4.2.6.8 and 6.1.1.4'
H H 0.0000 0.0000 'International Tables Vol C Tables 4.2.6.8 and 6.1.1.4'
N N 0.0061 0.0033 'International Tables Vol C Tables 4.2.6.8 and 6.1.1.4'
O O 0.0106 0.0060 'International Tables Vol C Tables 4.2.6.8 and 6.1.1.4'
S S 0.1246 0.1234 'International Tables Vol C Tables 4.2.6.8 and 6.1.1.4'
F F 0.0171 0.0103 'International Tables Vol C Tables 4.2.6.8 and 6.1.1.4'

loop_
_geom_angle_atom_site_label_1
_geom_angle_atom_site_label_2
_geom_angle_atom_site_label_3
_geom_angle
O3 S1 O4 123.1(3)
O3 S1 N2 109.3(2)
O4 S1 N2 109.1(3)
O3 S1 C19 105.8(2)
O4 S1 C19 105.2(3)
N2 S1 C19 102.1(2)
C7 O2 H2 109.5
C1 N1 C7 113.9(4)
C1 N1 C12 122.1(4)
C7 N1 C12 121.7(4)
C10 N2 C9 118.1(4)
C10 N2 S1 120.5(4)
C9 N2 S1 119.8(4)
O1 C1 N1 125.4(4)
O1 C1 C2 124.6(4)
N1 C1 C2 110.0(4)
C11 C2 C8 109.1(4)
C11 C2 C1 111.5(4)
C8 C2 C1 108.2(4)
C11 C2 C3 114.6(4)
C8 C2 C3 111.8(4)
C1 C2 C3 101.3(4)
C7 C3 C4 103.5(4)
C7 C3 C2 106.0(4)
C4 C3 C2 116.4(4)
C7 C3 H3 110.2
C4 C3 H3 110.2
C2 C3 H3 110.2
C5 C4 C3 104.1(5)
C5 C4 H4A 110.9
C3 C4 H4A 110.9
C5 C4 H4B 110.9
C3 C4 H4B 110.9
H4A C4 H4B 109.0
C4 C5 C6 105.7(6)
C4 C5 H5A 110.6
C6 C5 H5A 110.6
C4 C5 H5B 110.6
C6 C5 H5B 110.6
H5A C5 H5B 108.7
C5 C6 C7 106.1(4)
C5 C6 H6A 110.5
C7 C6 H6A 110.5
C5 C6 H6B 110.5
C7 C6 H6B 110.5
H6A C6 H6B 108.7
H5B1 C5B H5B2 108.4
O2 C7 N1 109.6(4)
O2 C7 C3 115.7(4)
N1 C7 C3 102.4(4)
O2 C7 C6 108.5(4)
N1 C7 C6 113.7(4)
C3 C7 C6 107.1(4)
C9 C8 C2 125.1(5)
C9 C8 H8 117.5
C2 C8 H8 117.5
C8 C9 N2 120.5(5)
C8 C9 H9 119.8
N2 C9 H9 119.8
C11 C10 N2 121.6(5)
C11 C10 H10 119.2
N2 C10 H10 119.2
C10 C11 C2 124.3(5)
C10 C11 H11 117.9
C2 C11 H11 117.9
N1 C12 C13 115.0(4)
N1 C12 H12A 108.5
C13 C12 H12A 108.5
N1 C12 H12B 108.5
C13 C12 H12B 108.5
H12A C12 H12B 107.5
C14 C13 C18 118.4(5)
C14 C13 C12 123.4(5)
C18 C13 C12 118.1(5)
C15 C14 C13 120.0(5)
C15 C14 H14 120.0
C13 C14 H14 120.0
C16 C15 C14 121.0(6)
C16 C15 H15 119.5
C14 C15 H15 119.5
C17 C16 C15 119.4(5)
C17 C16 H16 120.3
C15 C16 H16 120.3
C16 C17 C18 119.8(5)
C16 C17 H17 120.1
C18 C17 H17 120.1
C17 C18 C13 121.3(6)
C17 C18 H18 119.4
C13 C18 H18 119.4
F2 C19 F1 109.1(5)
F2 C19 F3 108.1(4)
F1 C19 F3 107.5(5)
F2 C19 S1 111.2(4)
F1 C19 S1 110.5(4)
F3 C19 S1 110.4(4)

loop_
_geom_bond_atom_site_label_1
_geom_bond_atom_site_label_2
_geom_bond_distance
S1 O3 1.416(4)
S1 O4 1.425(4)
S1 N2 1.626(4)
S1 C19 1.827(6)
F1 C19 1.326(7)
F2 C19 1.319(6)
F3 C19 1.337(6)
O1 C1 1.232(6)
O2 C7 1.431(6)
O2 H2 0.8200
N1 C1 1.342(6)
N1 C7 1.465(6)
N1 C12 1.470(6)
N2 C10 1.421(7)
N2 C9 1.429(7)
C1 C2 1.545(6)
C2 C11 1.505(7)
C2 C8 1.507(7)
C2 C3 1.564(6)
C3 C7 1.534(7)
C3 C4 1.547(7)
C3 H3 0.9800
C4 C5 1.512(10)
C4 H4A 0.9700
C4 H4B 0.9700
C5 C6 1.517(9)
C5 H5A 0.9700
C5 H5B 0.9700
C6 C7 1.541(7)
C6 H6A 0.9700
C6 H6B 0.9700
C5B H5B1 0.9700
C5B H5B2 0.9700
C8 C9 1.322(7)
C8 H8 0.9300
C9 H9 0.9300
C10 C11 1.323(7)
C10 H10 0.9300
C11 H11 0.9300
C12 C13 1.511(7)
C12 H12A 0.9700
C12 H12B 0.9700
C13 C14 1.389(8)
C13 C18 1.396(7)
C14 C15 1.386(8)
C14 H14 0.9300
C15 C16 1.384(8)
C15 H15 0.9300
C16 C17 1.378(9)
C16 H16 0.9300
C17 C18 1.386(8)
C17 H17 0.9300
C18 H18 0.9300

loop_
_geom_hbond_atom_site_label_D
_geom_hbond_atom_site_label_H
_geom_hbond_atom_site_label_A
_geom_hbond_distance_DH
_geom_hbond_distance_HA
_geom_hbond_distance_DA
_geom_hbond_angle_DHA
_geom_hbond_site_symmetry_A
O2 H2 O1 0.82 2.10 2.880(4) 160.3 4_546
